data_7120937
loop_
_publ_author_name
'Hogue, Ross W.'
'Lepper, Christopher P.'
'Jameson, Geoffrey B.'
'Brooker, Sally'

_publ_section_title
;
 Manipulating and quantifying spin states in solution as a function of
 pressure and temperature.
;
_journal_issue 2
_journal_name_full 'Chemical communications (Cambridge, England)'
_journal_page_first 172
_journal_page_last 175
_journal_paper_doi 10.1039/c7cc08104a
_journal_volume 54
_journal_year 2018
_chemical_formula_sum 'C48 H48 B4 F16 N12 S4 Zn2'
_chemical_formula_weight 1399.20
_chemical_name_common 'dizinc(II) complex of a PSRT ligand'
_chemical_name_systematic '[Zn2(PSPhT)2](BF4)4'
_space_group_crystal_system triclinic
_space_group_IT_number 2
_space_group_name_Hall '-P 1'
_space_group_name_H-M_alt 'P -1'
_symmetry_space_group_name_Hall '-P 1'
_symmetry_space_group_name_H-M 'P -1'
_atom_sites_solution_hydrogens geom
_audit_creation_method SHELXL-2014/7
_audit_update_record
;
2017-06-07 deposited with the CCDC.
2017-11-29 downloaded from the CCDC.
;
_cell_angle_alpha 101.753(3)
_cell_angle_beta 96.938(3)
_cell_angle_gamma 111.945(4)
_cell_formula_units_Z 1
_cell_length_a 9.9090(4)
_cell_length_b 12.3948(6)
_cell_length_c 14.9001(4)
_cell_measurement_reflns_used 9120
_cell_measurement_temperature 100(2)
_cell_measurement_theta_max 75.6570
_cell_measurement_theta_min 4.3090
_cell_volume 1622.30(13)
_computing_structure_refinement 'SHELXL-2014/7 (Sheldrick, 2014)'
_diffrn_ambient_temperature 100(2)
_diffrn_measured_fraction_theta_full 1.000
_diffrn_measured_fraction_theta_max 0.987
_diffrn_measurement_device_type 'SuperNova, Dual, Cu at zero, Atlas'
_diffrn_radiation_type CuK\a
_diffrn_radiation_wavelength 1.54184
_diffrn_reflns_av_R_equivalents 0.0515
_diffrn_reflns_av_unetI/netI 0.0454
_diffrn_reflns_Laue_measured_fraction_full 1.000
_diffrn_reflns_Laue_measured_fraction_max 0.987
_diffrn_reflns_limit_h_max 12
_diffrn_reflns_limit_h_min -10
_diffrn_reflns_limit_k_max 15
_diffrn_reflns_limit_k_min -15
_diffrn_reflns_limit_l_max 18
_diffrn_reflns_limit_l_min -18
_diffrn_reflns_number 19929
_diffrn_reflns_point_group_measured_fraction_full 1.000
_diffrn_reflns_point_group_measured_fraction_max 0.987
_diffrn_reflns_theta_full 67.684
_diffrn_reflns_theta_max 76.473
_diffrn_reflns_theta_min 3.994
_diffrn_source 'sealed X-ray tube'
_exptl_absorpt_coefficient_mu 2.898
_exptl_absorpt_correction_T_max 1.00000
_exptl_absorpt_correction_T_min 0.71319
_exptl_absorpt_correction_type multi-scan
_exptl_absorpt_process_details
;
CrysAlisPro, Agilent Technologies,
Version 1.171.37.33 (release 27-03-2014 CrysAlis171 .NET)
(compiled Mar 27 2014,17:12:48)
Empirical absorption correction using spherical harmonics,
 implemented in SCALE3 ABSPACK scaling algorithm.
Empirical absorption correction using spherical harmonics,
 implemented in SCALE3 ABSPACK scaling algorithm.
;
_exptl_crystal_colour colourless
_exptl_crystal_density_diffrn 1.432
_exptl_crystal_description block
_exptl_crystal_F_000 708
_exptl_crystal_recrystallization_method 'Re-crystallisation from solvent'
_exptl_crystal_size_max 0.194
_exptl_crystal_size_mid 0.083
_exptl_crystal_size_min 0.071
_refine_diff_density_max 2.079
_refine_diff_density_min -1.434
_refine_diff_density_rms 0.200
_refine_ls_extinction_method none
_refine_ls_goodness_of_fit_ref 1.162
_refine_ls_hydrogen_treatment constr
_refine_ls_matrix_type full
_refine_ls_number_parameters 417
_refine_ls_number_reflns 6718
_refine_ls_number_restraints 24
_refine_ls_restrained_S_all 1.165
_refine_ls_R_factor_all 0.0967
_refine_ls_R_factor_gt 0.0885
_refine_ls_shift/su_max 0.000
_refine_ls_shift/su_mean 0.000
_refine_ls_structure_factor_coef Fsqd
_refine_ls_weighting_details 'w=1/[\s^2^(Fo^2^)+(0.1651P)^2^+2.9612P] where P=(Fo^2^+2Fc^2^)/3'
_refine_ls_weighting_scheme calc
_refine_ls_wR_factor_gt 0.2569
_refine_ls_wR_factor_ref 0.2659
_reflns_Friedel_coverage 0.000
_reflns_number_gt 5843
_reflns_number_total 6718
_reflns_threshold_expression 'I > 2\s(I)'
_cod_data_source_file c7cc08104a2.cif
_cod_data_source_block RWH731
_cod_depositor_comments 'Adding full bibliography for 7120937.cif.'
_cod_original_cell_volume 1622.32(12)
_cod_database_code 7120937
_shelx_shelxl_version_number 2014/7
_shelx_space_group_comment
;
The symmetry employed for this shelxl refinement is uniquely defined
by the following loop, which should always be used as a source of
symmetry information in preference to the above space-group names.
They are only intended as comments.
;
_shelx_estimated_absorpt_t_min 0.603
_shelx_estimated_absorpt_t_max 0.821

loop_
_space_group_symop_operation_xyz
'x, y, z'
'-x, -y, -z'

loop_
_atom_site_label
_atom_site_type_symbol
_atom_site_fract_x
_atom_site_fract_y
_atom_site_fract_z
_atom_site_U_iso_or_equiv
_atom_site_adp_type
_atom_site_occupancy
_atom_site_site_symmetry_order
_atom_site_calc_flag
_atom_site_refinement_flags_posn
_atom_site_refinement_flags_adp
_atom_site_refinement_flags_occupancy
Zn1 Zn 0.29782(7) 0.88950(5) 0.02667(4) 0.0254(2) Uani 1 1 d . . .
S1 S 0.10839(12) 0.95760(11) 0.10117(8) 0.0294(3) Uani 1 1 d . . .
S2 S 0.82130(13) 1.35295(10) 0.00685(8) 0.0306(3) Uani 1 1 d . . .
N1 N 0.3609(5) 0.8866(4) 0.1668(3) 0.0285(8) Uani 1 1 d . . .
N2 N 0.4144(4) 1.0813(3) 0.0576(3) 0.0250(7) Uani 1 1 d . . .
N3 N 0.5470(4) 1.1557(3) 0.0391(3) 0.0240(7) Uani 1 1 d . . .
N4 N 0.4706(4) 1.2681(4) 0.1357(3) 0.0264(8) Uani 1 1 d . . .
N5 N 0.8568(4) 1.1649(4) 0.1029(3) 0.0284(8) Uani 1 1 d . . .
C1 C 0.4895(6) 0.8771(5) 0.1929(3) 0.0317(10) Uani 1 1 d . . .
H1 H 0.5473 0.8696 0.1475 0.038 Uiso 1 1 calc R U .
C2 C 0.5409(6) 0.8777(5) 0.2837(4) 0.0374(11) Uani 1 1 d . . .
H2 H 0.6320 0.8701 0.3004 0.045 Uiso 1 1 calc R U .
C3 C 0.4560(7) 0.8896(6) 0.3500(4) 0.0423(12) Uani 1 1 d . . .
H3 H 0.4886 0.8911 0.4131 0.051 Uiso 1 1 calc R U .
C4 C 0.3241(7) 0.8992(5) 0.3227(4) 0.0392(12) Uani 1 1 d . . .
H4 H 0.2655 0.9088 0.3672 0.047 Uiso 1 1 calc R U .
C5 C 0.2771(6) 0.8949(4) 0.2296(3) 0.0312(10) Uani 1 1 d . . .
C6 C 0.1248(6) 0.8916(5) 0.1982(4) 0.0330(10) Uani 1 1 d . . .
H6A H 0.0992 0.9351 0.2523 0.040 Uiso 1 1 calc R U .
H6B H 0.0510 0.8065 0.1793 0.040 Uiso 1 1 calc R U .
C7 C 0.2356(6) 1.1134(5) 0.1536(4) 0.0343(10) Uani 1 1 d . . .
H7A H 0.1834 1.1656 0.1434 0.041 Uiso 1 1 calc R U .
H7B H 0.2645 1.1264 0.2222 0.041 Uiso 1 1 calc R U .
C8 C 0.3715(5) 1.1505(4) 0.1156(3) 0.0269(9) Uani 1 1 d . . .
C9 C 0.5783(5) 1.2679(4) 0.0866(3) 0.0264(9) Uani 1 1 d . . .
C10 C 0.7089(6) 1.3783(4) 0.0897(4) 0.0343(10) Uani 1 1 d . . .
H10A H 0.7721 1.4114 0.1539 0.041 Uiso 1 1 calc R U .
H10B H 0.6738 1.4395 0.0762 0.041 Uiso 1 1 calc R U .
C11 C 0.9860(6) 1.3685(5) 0.0848(4) 0.0347(10) Uani 1 1 d . . .
H11A H 1.0586 1.3598 0.0468 0.042 Uiso 1 1 calc R U .
H11B H 1.0319 1.4511 0.1278 0.042 Uiso 1 1 calc R U .
C12 C 0.9588(5) 1.2792(5) 0.1424(4) 0.0315(10) Uani 1 1 d . . .
C13 C 1.0436(6) 1.3141(5) 0.2331(4) 0.0369(11) Uani 1 1 d . . .
H13 H 1.1120 1.3958 0.2604 0.044 Uiso 1 1 calc R U .
C14 C 1.0280(6) 1.2301(5) 0.2833(4) 0.0386(11) Uani 1 1 d . . .
H14 H 1.0846 1.2530 0.3455 0.046 Uiso 1 1 calc R U .
C15 C 0.9271(6) 1.1101(5) 0.2410(4) 0.0348(10) Uani 1 1 d . . .
H15 H 0.9162 1.0494 0.2730 0.042 Uiso 1 1 calc R U .
C16 C 0.8438(5) 1.0821(5) 0.1513(3) 0.0309(10) Uani 1 1 d . . .
H16 H 0.7745 1.0010 0.1227 0.037 Uiso 1 1 calc R U .
C17 C 0.4591(5) 1.3706(4) 0.1955(3) 0.0297(9) Uani 1 1 d . . .
C18 C 0.4651(6) 1.3761(5) 0.2903(3) 0.0360(11) Uani 1 1 d . . .
H18 H 0.4788 1.3153 0.3152 0.043 Uiso 1 1 calc R U .
C19 C 0.4505(7) 1.4735(5) 0.3477(4) 0.0425(12) Uani 1 1 d . . .
H19 H 0.4546 1.4794 0.4126 0.051 Uiso 1 1 calc R U .
C20 C 0.4300(7) 1.5617(5) 0.3107(4) 0.0421(12) Uani 1 1 d . . .
H20 H 0.4203 1.6277 0.3502 0.050 Uiso 1 1 calc R U .
C21 C 0.4239(7) 1.5532(5) 0.2165(4) 0.0384(11) Uani 1 1 d . . .
H21 H 0.4098 1.6137 0.1914 0.046 Uiso 1 1 calc R U .
C22 C 0.4382(6) 1.4568(4) 0.1577(3) 0.0332(10) Uani 1 1 d . . .
H22 H 0.4336 1.4509 0.0928 0.040 Uiso 1 1 calc R U .
B1 B 0.6897(12) 0.8099(10) 0.5397(5) 0.066(3) Uani 1 1 d . . .
F11 F 0.7492(7) 0.8710(5) 0.6305(3) 0.0815(16) Uani 1 1 d . . .
F12 F 0.5316(7) 0.7685(7) 0.5275(4) 0.0935(18) Uani 1 1 d . . .
F13 F 0.7285(6) 0.8752(7) 0.4776(4) 0.0913(19) Uani 1 1 d . . .
F14 F 0.7176(6) 0.7045(5) 0.5197(3) 0.0723(13) Uani 1 1 d . . .
B2 B 0.7310(6) 0.7265(5) 0.0859(4) 0.0307(11) Uani 1 1 d . . .
F21 F 0.7738(4) 0.8162(3) 0.1693(2) 0.0394(7) Uani 1 1 d . . .
F22 F 0.5753(4) 0.6671(3) 0.0606(2) 0.0418(7) Uani 1 1 d . . .
F23 F 0.7926(5) 0.6448(3) 0.0958(3) 0.0516(9) Uani 1 1 d . . .
F24 F 0.7824(4) 0.7779(3) 0.0151(2) 0.0461(8) Uani 1 1 d . . .
N30 N 0.0449(9) 0.6066(7) 0.2783(6) 0.0310(13) Uani 0.5 1 d . U P
C30 C -0.0429(10) 0.6359(8) 0.3016(6) 0.0270(12) Uani 0.5 1 d . U P
C31 C -0.1588(11) 0.6668(9) 0.3269(6) 0.0303(14) Uani 0.5 1 d . U P
H31A H -0.2434 0.6330 0.2730 0.045 Uiso 0.5 1 calc R U P
H31B H -0.1234 0.7549 0.3464 0.045 Uiso 0.5 1 calc R U P
H31C H -0.1904 0.6339 0.3791 0.045 Uiso 0.5 1 calc R U P
C41 C 0.2412(14) 0.7989(15) -0.4424(7) 0.053(2) Uani 0.5 1 d . U P
H41A H 0.2223 0.8717 -0.4387 0.079 Uiso 0.5 1 calc R U P
H41B H 0.1475 0.7271 -0.4689 0.079 Uiso 0.5 1 calc R U P
H41C H 0.3122 0.7981 -0.4826 0.079 Uiso 0.5 1 calc R U P
N40 N 0.3539(10) 0.8043(10) -0.2772(5) 0.0363(17) Uani 0.5 1 d . U P
C40 C 0.3025(12) 0.7986(13) -0.3490(6) 0.0417(19) Uani 0.5 1 d . U P

loop_
_atom_site_aniso_label
_atom_site_aniso_U_11
_atom_site_aniso_U_22
_atom_site_aniso_U_33
_atom_site_aniso_U_23
_atom_site_aniso_U_13
_atom_site_aniso_U_12
Zn1 0.0243(4) 0.0287(4) 0.0234(3) 0.0122(2) 0.0048(2) 0.0085(3)
S1 0.0251(6) 0.0354(6) 0.0285(5) 0.0134(4) 0.0066(4) 0.0108(4)
S2 0.0307(6) 0.0303(6) 0.0296(6) 0.0143(4) 0.0075(4) 0.0077(4)
N1 0.030(2) 0.0310(19) 0.0258(18) 0.0149(15) 0.0060(15) 0.0102(16)
N2 0.0226(18) 0.0298(19) 0.0239(17) 0.0138(14) 0.0053(14) 0.0087(15)
N3 0.0204(17) 0.0260(17) 0.0242(17) 0.0142(14) 0.0058(13) 0.0040(14)
N4 0.0285(19) 0.0293(19) 0.0216(16) 0.0104(14) 0.0040(14) 0.0106(15)
N5 0.0239(19) 0.035(2) 0.0253(18) 0.0096(15) 0.0026(14) 0.0107(16)
C1 0.033(2) 0.036(2) 0.029(2) 0.0147(18) 0.0073(19) 0.014(2)
C2 0.039(3) 0.047(3) 0.033(2) 0.018(2) 0.004(2) 0.023(2)
C3 0.051(3) 0.056(3) 0.028(2) 0.020(2) 0.009(2) 0.026(3)
C4 0.049(3) 0.053(3) 0.028(2) 0.023(2) 0.015(2) 0.026(3)
C5 0.034(3) 0.033(2) 0.029(2) 0.0163(18) 0.0105(19) 0.0122(19)
C6 0.032(2) 0.038(2) 0.033(2) 0.020(2) 0.0117(19) 0.013(2)
C7 0.035(3) 0.033(2) 0.036(2) 0.0133(19) 0.015(2) 0.011(2)
C8 0.030(2) 0.030(2) 0.0229(19) 0.0127(17) 0.0046(17) 0.0114(18)
C9 0.025(2) 0.028(2) 0.0241(19) 0.0125(16) 0.0015(16) 0.0072(17)
C10 0.034(3) 0.028(2) 0.038(3) 0.0112(19) 0.013(2) 0.008(2)
C11 0.024(2) 0.036(2) 0.039(3) 0.013(2) 0.0031(19) 0.0079(19)
C12 0.026(2) 0.033(2) 0.036(2) 0.0110(19) 0.0083(19) 0.0112(19)
C13 0.029(2) 0.039(3) 0.035(3) 0.004(2) 0.001(2) 0.011(2)
C14 0.036(3) 0.054(3) 0.025(2) 0.009(2) 0.0013(19) 0.022(2)
C15 0.037(3) 0.041(3) 0.032(2) 0.015(2) 0.008(2) 0.019(2)
C16 0.026(2) 0.037(2) 0.032(2) 0.0136(19) 0.0071(18) 0.0129(19)
C17 0.030(2) 0.030(2) 0.025(2) 0.0064(17) 0.0040(17) 0.0098(18)
C18 0.039(3) 0.039(3) 0.027(2) 0.0090(19) 0.0045(19) 0.014(2)
C19 0.046(3) 0.048(3) 0.025(2) 0.004(2) 0.004(2) 0.014(2)
C20 0.046(3) 0.038(3) 0.035(3) 0.002(2) 0.008(2) 0.012(2)
C21 0.045(3) 0.034(2) 0.039(3) 0.012(2) 0.014(2) 0.017(2)
C22 0.041(3) 0.031(2) 0.029(2) 0.0101(18) 0.012(2) 0.014(2)
B1 0.091(7) 0.106(7) 0.031(3) 0.027(4) 0.018(4) 0.069(6)
F11 0.142(5) 0.080(3) 0.0359(19) 0.0081(19) -0.003(2) 0.072(3)
F12 0.082(4) 0.149(6) 0.075(3) 0.054(4) 0.033(3) 0.058(4)
F13 0.078(3) 0.159(6) 0.068(3) 0.074(4) 0.018(3) 0.058(4)
F14 0.086(3) 0.083(3) 0.043(2) 0.001(2) 0.004(2) 0.041(3)
B2 0.032(3) 0.031(2) 0.030(2) 0.015(2) 0.004(2) 0.011(2)
F21 0.0371(16) 0.0408(16) 0.0355(15) 0.0060(13) 0.0026(12) 0.0145(13)
F22 0.0312(16) 0.0502(18) 0.0356(15) 0.0138(13) 0.0061(12) 0.0069(13)
F23 0.061(2) 0.0416(18) 0.056(2) 0.0120(15) -0.0011(17) 0.0294(17)
F24 0.0380(17) 0.0510(19) 0.0368(16) 0.0223(14) 0.0011(13) 0.0015(14)
N30 0.030(3) 0.030(3) 0.028(3) 0.009(2) 0.001(2) 0.009(2)
C30 0.027(3) 0.031(3) 0.021(2) 0.013(2) 0.002(2) 0.008(2)
C31 0.028(3) 0.038(3) 0.022(3) 0.012(2) 0.006(2) 0.009(2)
C41 0.042(4) 0.102(6) 0.016(3) 0.019(4) 0.004(3) 0.030(4)
N40 0.037(3) 0.079(5) 0.017(3) 0.016(3) 0.009(2) 0.047(4)
C40 0.035(3) 0.090(5) 0.015(3) 0.015(3) 0.009(2) 0.040(4)

loop_
_atom_type_symbol
_atom_type_description
_atom_type_scat_dispersion_real
_atom_type_scat_dispersion_imag
_atom_type_scat_source
C C 0.0181 0.0091 'International Tables Vol C Tables 4.2.6.8 and 6.1.1.4'
H H 0.0000 0.0000 'International Tables Vol C Tables 4.2.6.8 and 6.1.1.4'
B B 0.0090 0.0039 'International Tables Vol C Tables 4.2.6.8 and 6.1.1.4'
N N 0.0311 0.0180 'International Tables Vol C Tables 4.2.6.8 and 6.1.1.4'
F F 0.0727 0.0534 'International Tables Vol C Tables 4.2.6.8 and 6.1.1.4'
S S 0.3331 0.5567 'International Tables Vol C Tables 4.2.6.8 and 6.1.1.4'
Zn Zn -1.5491 0.6778 'International Tables Vol C Tables 4.2.6.8 and 6.1.1.4'

loop_
_geom_angle_atom_site_label_1
_geom_angle_atom_site_label_2
_geom_angle_atom_site_label_3
_geom_angle
_geom_angle_site_symmetry_1
_geom_angle_site_symmetry_3
N3 Zn1 N1 102.97(15) 2_675 .
N3 Zn1 N5 92.52(15) 2_675 2_675
N1 Zn1 N5 153.41(16) . 2_675
N3 Zn1 N2 97.07(14) 2_675 .
N1 Zn1 N2 93.45(15) . .
N5 Zn1 N2 106.10(15) 2_675 .
N3 Zn1 S1 175.68(10) 2_675 .
N1 Zn1 S1 80.26(12) . .
N5 Zn1 S1 85.57(11) 2_675 .
N2 Zn1 S1 79.78(11) . .
N3 Zn1 S2 78.48(10) 2_675 2_675
N1 Zn1 S2 83.75(11) . 2_675
N5 Zn1 S2 78.27(11) 2_675 2_675
N2 Zn1 S2 174.01(11) . 2_675
S1 Zn1 S2 104.87(4) . 2_675
C7 S1 C6 101.4(2) . .
C7 S1 Zn1 96.44(17) . .
C6 S1 Zn1 92.73(17) . .
C11 S2 C10 101.4(3) . .
C11 S2 Zn1 92.05(17) . 2_675
C10 S2 Zn1 95.40(16) . 2_675
C5 N1 C1 119.4(4) . .
C5 N1 Zn1 122.0(3) . .
C1 N1 Zn1 118.6(3) . .
C8 N2 N3 107.4(4) . .
C8 N2 Zn1 119.0(3) . .
N3 N2 Zn1 133.0(3) . .
C9 N3 N2 107.3(4) . .
C9 N3 Zn1 121.8(3) . 2_675
N2 N3 Zn1 129.9(3) . 2_675
C8 N4 C9 105.9(4) . .
C8 N4 C17 126.0(4) . .
C9 N4 C17 128.1(4) . .
C16 N5 C12 118.5(4) . .
C16 N5 Zn1 117.5(3) . 2_675
C12 N5 Zn1 123.8(3) . 2_675
N1 C1 C2 122.4(5) . .
C1 C2 C3 118.4(5) . .
C4 C3 C2 118.9(5) . .
C3 C4 C5 119.6(5) . .
N1 C5 C4 121.2(5) . .
N1 C5 C6 119.6(4) . .
C4 C5 C6 119.0(4) . .
C5 C6 S1 114.6(3) . .
C8 C7 S1 113.5(4) . .
N2 C8 N4 110.0(4) . .
N2 C8 C7 127.5(4) . .
N4 C8 C7 122.4(4) . .
N3 C9 N4 109.4(4) . .
N3 C9 C10 127.1(4) . .
N4 C9 C10 123.4(4) . .
C9 C10 S2 113.5(4) . .
C12 C11 S2 114.7(4) . .
N5 C12 C13 121.6(5) . .
N5 C12 C11 118.7(4) . .
C13 C12 C11 119.6(5) . .
C14 C13 C12 119.8(5) . .
C13 C14 C15 118.8(5) . .
C16 C15 C14 118.4(5) . .
N5 C16 C15 122.8(5) . .
C22 C17 C18 122.0(5) . .
C22 C17 N4 119.9(4) . .
C18 C17 N4 118.1(4) . .
C17 C18 C19 118.2(5) . .
C20 C19 C18 120.5(5) . .
C21 C20 C19 119.8(5) . .
C20 C21 C22 120.7(5) . .
C17 C22 C21 118.8(5) . .
F13 B1 F11 115.4(10) . .
F13 B1 F14 112.3(6) . .
F11 B1 F14 109.6(6) . .
F13 B1 F12 106.2(6) . .
F11 B1 F12 107.0(7) . .
F14 B1 F12 105.7(9) . .
F21 B2 F23 109.9(4) . .
F21 B2 F24 109.5(4) . .
F23 B2 F24 108.4(5) . .
F21 B2 F22 109.9(4) . .
F23 B2 F22 110.1(4) . .
F24 B2 F22 108.9(4) . .
N30 C30 C31 176.8(10) . .
N40 C40 C41 176.5(16) . .

loop_
_geom_bond_atom_site_label_1
_geom_bond_atom_site_label_2
_geom_bond_distance
_geom_bond_site_symmetry_2
Zn1 N3 2.103(4) 2_675
Zn1 N1 2.117(4) .
Zn1 N5 2.124(4) 2_675
Zn1 N2 2.138(4) .
Zn1 S1 2.6026(13) .
Zn1 S2 2.6960(13) 2_675
S1 C7 1.805(5) .
S1 C6 1.820(5) .
S2 C11 1.807(5) .
S2 C10 1.816(5) .
S2 Zn1 2.6960(13) 2_675
N1 C5 1.336(6) .
N1 C1 1.342(7) .
N2 C8 1.312(6) .
N2 N3 1.393(5) .
N3 C9 1.325(6) .
N3 Zn1 2.103(4) 2_675
N4 C8 1.364(6) .
N4 C9 1.365(6) .
N4 C17 1.446(6) .
N5 C16 1.349(6) .
N5 C12 1.349(7) .
N5 Zn1 2.124(4) 2_675
C1 C2 1.385(7) .
C2 C3 1.393(8) .
C3 C4 1.377(9) .
C4 C5 1.393(7) .
C5 C6 1.508(7) .
C7 C8 1.475(7) .
C9 C10 1.479(6) .
C11 C12 1.502(7) .
C12 C13 1.391(7) .
C13 C14 1.376(8) .
C14 C15 1.401(8) .
C15 C16 1.384(7) .
C17 C22 1.372(7) .
C17 C18 1.393(7) .
C18 C19 1.396(8) .
C19 C20 1.387(9) .
C20 C21 1.378(8) .
C21 C22 1.396(7) .
B1 F13 1.347(10) .
B1 F11 1.346(10) .
B1 F14 1.416(11) .
B1 F12 1.430(12) .
B2 F21 1.385(6) .
B2 F23 1.386(6) .
B2 F24 1.393(6) .
B2 F22 1.401(7) .
N30 C30 1.125(13) .
C30 C31 1.409(14) .
C41 C40 1.450(13) .
N40 C40 1.105(13) .

loop_
_geom_torsion_atom_site_label_1
_geom_torsion_atom_site_label_2
_geom_torsion_atom_site_label_3
_geom_torsion_atom_site_label_4
_geom_torsion
_geom_torsion_site_symmetry_1
_geom_torsion_site_symmetry_4
C8 N2 N3 C9 -0.5(5) . .
Zn1 N2 N3 C9 -170.7(3) . .
C8 N2 N3 Zn1 167.8(3) . 2_675
Zn1 N2 N3 Zn1 -2.3(6) . 2_675
C5 N1 C1 C2 -1.3(8) . .
Zn1 N1 C1 C2 178.3(4) . .
N1 C1 C2 C3 -0.5(8) . .
C1 C2 C3 C4 0.6(9) . .
C2 C3 C4 C5 1.1(9) . .
C1 N1 C5 C4 3.0(7) . .
Zn1 N1 C5 C4 -176.6(4) . .
C1 N1 C5 C6 -173.2(4) . .
Zn1 N1 C5 C6 7.3(6) . .
C3 C4 C5 N1 -2.9(8) . .
C3 C4 C5 C6 173.3(5) . .
N1 C5 C6 S1 -32.2(6) . .
C4 C5 C6 S1 151.6(4) . .
C7 S1 C6 C5 -64.2(4) . .
Zn1 S1 C6 C5 33.0(4) . .
C6 S1 C7 C8 110.2(4) . .
Zn1 S1 C7 C8 16.1(4) . .
N3 N2 C8 N4 0.4(5) . .
Zn1 N2 C8 N4 172.1(3) . .
N3 N2 C8 C7 178.4(5) . .
Zn1 N2 C8 C7 -9.8(6) . .
C9 N4 C8 N2 -0.1(5) . .
C17 N4 C8 N2 178.7(4) . .
C9 N4 C8 C7 -178.3(4) . .
C17 N4 C8 C7 0.5(7) . .
S1 C7 C8 N2 -7.7(7) . .
S1 C7 C8 N4 170.1(4) . .
N2 N3 C9 N4 0.5(5) . .
Zn1 N3 C9 N4 -169.1(3) 2_675 .
N2 N3 C9 C10 179.5(4) . .
Zn1 N3 C9 C10 10.0(6) 2_675 .
C8 N4 C9 N3 -0.2(5) . .
C17 N4 C9 N3 -179.0(4) . .
C8 N4 C9 C10 -179.3(4) . .
C17 N4 C9 C10 1.9(7) . .
N3 C9 C10 S2 8.0(7) . .
N4 C9 C10 S2 -173.1(3) . .
C11 S2 C10 C9 -108.8(4) . .
Zn1 S2 C10 C9 -15.6(4) 2_675 .
C10 S2 C11 C12 60.8(4) . .
Zn1 S2 C11 C12 -35.2(4) 2_675 .
C16 N5 C12 C13 -3.7(7) . .
Zn1 N5 C12 C13 170.9(4) 2_675 .
C16 N5 C12 C11 173.2(4) . .
Zn1 N5 C12 C11 -12.2(6) 2_675 .
S2 C11 C12 N5 37.3(6) . .
S2 C11 C12 C13 -145.7(4) . .
N5 C12 C13 C14 2.4(8) . .
C11 C12 C13 C14 -174.5(5) . .
C12 C13 C14 C15 0.5(8) . .
C13 C14 C15 C16 -2.0(8) . .
C12 N5 C16 C15 2.2(7) . .
Zn1 N5 C16 C15 -172.8(4) 2_675 .
C14 C15 C16 N5 0.7(8) . .
C8 N4 C17 C22 -114.0(5) . .
C9 N4 C17 C22 64.5(7) . .
C8 N4 C17 C18 63.9(7) . .
C9 N4 C17 C18 -117.5(5) . .
C22 C17 C18 C19 -0.5(8) . .
N4 C17 C18 C19 -178.5(5) . .
C17 C18 C19 C20 0.2(9) . .
C18 C19 C20 C21 0.1(9) . .
C19 C20 C21 C22 -0.1(9) . .
C18 C17 C22 C21 0.6(8) . .
N4 C17 C22 C21 178.4(5) . .
C20 C21 C22 C17 -0.3(9) . .
